data_4027494
loop_
_publ_author_name
'Alankriti Bajpai'
'Palani Natarajan'
'Paloth Venugopalan'
'Jarugu Narasimha Moorthy'

_publ_contact_author_address
;Departmet of chemistry
Indian Institute of Technology - Kanpur
Kanpur - 208 016
INDIA
;
_publ_contact_author_email moorthy@iitk.ac.in
_publ_contact_author_fax +915122597436
_publ_contact_author_name 'Prof. J. N. Moorthy'
_publ_contact_author_phone +915122597438
_publ_section_title
;
 Crystal Engineering: Lattice Inclusion Based on O-H...O Hydrogen-Bonded
 Self-Assembly and Guest-Induced Structural Mimicry
;
_journal_name_full 'Journal of Organic Chemistry'
_journal_page_first 7858
_journal_page_last 7865
_journal_paper_doi 10.1021/jo3010292
_journal_volume 77
_journal_year 2012
_chemical_formula_sum 'C66 H59 N O6'
_chemical_formula_weight 962.18
_chemical_name_common 1,3,6,8-Tetrakis(4-hydroxy-2,6-dimethylphenyl)pyrene
_chemical_name_systematic
; 
 1,3,6,8-Tetrakis(4-hydroxy-2,6-dimethylphenyl)pyrene-1Nitrobenzene-2Benzene
;
_space_group_IT_number 4
_symmetry_cell_setting monoclinic
_symmetry_space_group_name_Hall 'P 2yb'
_symmetry_space_group_name_H-M 'P 1 21 1'
_atom_sites_solution_hydrogens geom
_atom_sites_solution_primary direct
_atom_sites_solution_secondary difmap
_audit_creation_method SHELXL-97
_cell_angle_alpha 90.00
_cell_angle_beta 92.966(9)
_cell_angle_gamma 90.00
_cell_formula_units_Z 2
_cell_length_a 8.773(4)
_cell_length_b 18.152(8)
_cell_length_c 17.899(8)
_cell_measurement_temperature 100(2)
_cell_volume 2847(2)
_computing_structure_refinement 'SHELXL-97 (Sheldrick, 1997)'
_computing_structure_solution 'SHELXS-97 (Sheldrick, 1990)'
_diffrn_ambient_temperature 100(2)
_diffrn_measured_fraction_theta_full 0.993
_diffrn_measured_fraction_theta_max 0.993
_diffrn_radiation_monochromator graphite
_diffrn_radiation_source 'fine-focus sealed tube'
_diffrn_radiation_type MoK\a
_diffrn_radiation_wavelength 0.71073
_diffrn_reflns_av_R_equivalents 0.0600
_diffrn_reflns_av_sigmaI/netI 0.0953
_diffrn_reflns_limit_h_max 10
_diffrn_reflns_limit_h_min -10
_diffrn_reflns_limit_k_max 16
_diffrn_reflns_limit_k_min -21
_diffrn_reflns_limit_l_max 19
_diffrn_reflns_limit_l_min -21
_diffrn_reflns_number 14681
_diffrn_reflns_theta_full 25.00
_diffrn_reflns_theta_max 25.00
_diffrn_reflns_theta_min 2.24
_exptl_absorpt_coefficient_mu 0.087
_exptl_crystal_density_diffrn 1.340
_exptl_crystal_F_000 1222
_refine_diff_density_max 0.679
_refine_diff_density_min -0.371
_refine_diff_density_rms 0.112
_refine_ls_abs_structure_details 'Flack H D (1983), Acta Cryst. A39, 876-881'
_refine_ls_abs_structure_Flack -2(3)
_refine_ls_extinction_method none
_refine_ls_goodness_of_fit_ref 1.010
_refine_ls_hydrogen_treatment mixed
_refine_ls_matrix_type full
_refine_ls_number_parameters 595
_refine_ls_number_reflns 7758
_refine_ls_number_restraints 18
_refine_ls_restrained_S_all 1.010
_refine_ls_R_factor_all 0.1195
_refine_ls_R_factor_gt 0.0778
_refine_ls_shift/su_max 0.004
_refine_ls_shift/su_mean 0.001
_refine_ls_structure_factor_coef Fsqd
_refine_ls_weighting_details 'calc w=1/[\s^2^(Fo^2^)+(0.2000P)^2^+0.0000P] where P=(Fo^2^+2Fc^2^)/3'
_refine_ls_weighting_scheme calc
_refine_ls_wR_factor_gt 0.1985
_refine_ls_wR_factor_ref 0.2116
_reflns_number_gt 4868
_reflns_number_total 7758
_reflns_threshold_expression >2sigma(I)
_cod_data_source_file jo3010292_si_009.cif
_cod_data_source_block TP2-NB-B
_cod_original_formula_sum 'C66 H59 N1 O6'
_cod_database_code 4027494

loop_
_symmetry_equiv_pos_as_xyz
'x, y, z'
'-x, y+1/2, -z'

loop_
_atom_site_label
_atom_site_type_symbol
_atom_site_fract_x
_atom_site_fract_y
_atom_site_fract_z
_atom_site_U_iso_or_equiv
_atom_site_adp_type
_atom_site_occupancy
_atom_site_symmetry_multiplicity
_atom_site_calc_flag
_atom_site_refinement_flags
O1 O 0.1525(6) 1.2483(4) 0.2702(2) 0.0400(12) Uani 1 1 d .
H1 H 0.1461 1.2741 0.2312 0.060 Uiso 1 1 calc R
O2 O 0.1095(5) 0.8111(4) -0.2238(2) 0.0371(12) Uani 1 1 d .
H2 H 0.1853 0.7905 -0.2416 0.056 Uiso 1 1 calc R
O3 O 0.3822(5) 0.3317(4) 0.2272(3) 0.0361(11) Uani 1 1 d .
H3 H 0.2971 0.3104 0.2248 0.054 Uiso 1 1 calc R
O4 O 0.3641(5) 0.7685(4) 0.7132(2) 0.0410(12) Uani 1 1 d .
H4 H 0.4495 0.7861 0.7272 0.062 Uiso 1 1 calc R
O5 O 0.611(2) 0.0581(10) 0.9867(9) 0.214(6) Uiso 1 1 d D
O6 O 0.598(2) 0.1363(11) 1.0510(12) 0.247(8) Uiso 1 1 d D
N1 N 0.512(2) 0.1054(10) 1.0043(12) 0.204(8) Uiso 1 1 d D
C1 C 0.2100(7) 0.9495(5) 0.1885(4) 0.0326(16) Uani 1 1 d .
C2 C 0.1924(8) 0.9298(5) 0.1134(4) 0.0340(16) Uani 1 1 d .
H2A H 0.1701 0.9678 0.0779 0.041 Uiso 1 1 calc R
C3 C 0.2053(7) 0.8590(5) 0.0874(4) 0.0327(16) Uani 1 1 d .
C4 C 0.2353(8) 0.8018(5) 0.1391(4) 0.0308(15) Uani 1 1 d .
C5 C 0.2489(8) 0.7264(5) 0.1172(4) 0.0355(16) Uani 1 1 d .
H5 H 0.2372 0.7136 0.0658 0.043 Uiso 1 1 calc R
C6 C 0.2778(7) 0.6735(5) 0.1682(3) 0.0339(16) Uani 1 1 d .
H6 H 0.2889 0.6243 0.1512 0.041 Uiso 1 1 calc R
C7 C 0.2926(8) 0.6869(5) 0.2461(4) 0.0367(17) Uani 1 1 d .
C8 C 0.3205(8) 0.6327(5) 0.2994(4) 0.0351(17) Uani 1 1 d .
C9 C 0.3320(8) 0.6487(5) 0.3742(4) 0.0354(17) Uani 1 1 d .
H9 H 0.3465 0.6100 0.4096 0.042 Uiso 1 1 calc R
C10 C 0.3223(8) 0.7228(5) 0.3994(4) 0.0370(17) Uani 1 1 d .
C11 C 0.2968(7) 0.7781(5) 0.3493(4) 0.0321(16) Uani 1 1 d .
C12 C 0.2820(8) 0.8539(5) 0.3701(4) 0.0376(17) Uani 1 1 d .
H12 H 0.2917 0.8665 0.4216 0.045 Uiso 1 1 calc R
C13 C 0.2555(8) 0.9073(5) 0.3204(4) 0.0392(17) Uani 1 1 d .
H13 H 0.2462 0.9564 0.3380 0.047 Uiso 1 1 calc R
C14 C 0.2403(7) 0.8942(5) 0.2419(3) 0.0309(15) Uani 1 1 d .
C15 C 0.2522(7) 0.8191(5) 0.2170(3) 0.0279(15) Uani 1 1 d .
C16 C 0.2831(7) 0.7621(5) 0.2697(3) 0.0324(15) Uani 1 1 d .
C17 C 0.1932(8) 1.0276(5) 0.2103(4) 0.0367(17) Uani 1 1 d .
C18 C 0.3243(8) 1.0722(5) 0.2257(4) 0.0354(16) Uani 1 1 d .
C19 C 0.3039(8) 1.1436(5) 0.2463(4) 0.0395(18) Uani 1 1 d .
H19 H 0.3910 1.1732 0.2581 0.047 Uiso 1 1 calc R
C20 C 0.1625(7) 1.1738(5) 0.2506(4) 0.0314(15) Uani 1 1 d .
C21 C 0.0348(8) 1.1320(5) 0.2364(4) 0.0392(18) Uani 1 1 d .
H21 H -0.0634 1.1534 0.2402 0.047 Uiso 1 1 calc R
C22 C 0.0479(8) 1.0580(5) 0.2164(4) 0.0429(18) Uani 1 1 d .
C23 C -0.0931(9) 1.0116(6) 0.1986(7) 0.074(3) Uani 1 1 d .
H23A H -0.1031 1.0021 0.1447 0.111 Uiso 1 1 calc R
H23B H -0.1836 1.0380 0.2142 0.111 Uiso 1 1 calc R
H23C H -0.0838 0.9646 0.2256 0.111 Uiso 1 1 calc R
C24 C 0.4809(10) 1.0396(6) 0.2229(6) 0.066(3) Uani 1 1 d .
H24A H 0.5576 1.0777 0.2344 0.099 Uiso 1 1 calc R
H24B H 0.4949 1.0198 0.1728 0.099 Uiso 1 1 calc R
H24C H 0.4926 0.9998 0.2597 0.099 Uiso 1 1 calc R
C25 C 0.1825(7) 0.8441(5) 0.0056(3) 0.0299(15) Uani 1 1 d .
C26 C 0.0335(7) 0.8379(5) -0.0270(4) 0.0379(18) Uani 1 1 d .
C27 C 0.0114(8) 0.8283(5) -0.1043(4) 0.0414(18) Uani 1 1 d .
H27 H -0.0890 0.8262 -0.1268 0.050 Uiso 1 1 calc R
C28 C 0.1373(7) 0.8217(5) -0.1481(3) 0.0308(15) Uani 1 1 d .
C29 C 0.2818(7) 0.8245(5) -0.1159(4) 0.0347(16) Uani 1 1 d .
H29 H 0.3675 0.8183 -0.1457 0.042 Uiso 1 1 calc R
C30 C 0.3025(8) 0.8363(5) -0.0397(4) 0.0375(17) Uani 1 1 d .
C31 C 0.4695(8) 0.8405(6) -0.0058(4) 0.057(2) Uani 1 1 d .
H31A H 0.4784 0.8812 0.0301 0.086 Uiso 1 1 calc R
H31B H 0.5393 0.8488 -0.0460 0.086 Uiso 1 1 calc R
H31C H 0.4957 0.7940 0.0197 0.086 Uiso 1 1 calc R
C32 C -0.1032(9) 0.8495(7) 0.0199(4) 0.065(3) Uani 1 1 d .
H32A H -0.1265 0.9022 0.0224 0.097 Uiso 1 1 calc R
H32B H -0.0802 0.8306 0.0705 0.097 Uiso 1 1 calc R
H32C H -0.1915 0.8232 -0.0028 0.097 Uiso 1 1 calc R
C33 C 0.3336(7) 0.5525(5) 0.2773(3) 0.0282(15) Uani 1 1 d .
C34 C 0.4762(8) 0.5241(5) 0.2608(4) 0.0379(17) Uani 1 1 d .
C35 C 0.4913(8) 0.4505(5) 0.2432(4) 0.0435(18) Uani 1 1 d .
H35 H 0.5873 0.4311 0.2308 0.052 Uiso 1 1 calc R
C36 C 0.3623(7) 0.4047(5) 0.2440(3) 0.0317(16) Uani 1 1 d .
C37 C 0.2231(8) 0.4326(5) 0.2593(4) 0.0375(17) Uani 1 1 d .
H37 H 0.1367 0.4010 0.2588 0.045 Uiso 1 1 calc R
C38 C 0.2065(8) 0.5074(5) 0.2756(4) 0.0397(18) Uani 1 1 d .
C39 C 0.0477(9) 0.5375(6) 0.2921(6) 0.065(3) Uani 1 1 d .
H39A H 0.0432 0.5468 0.3459 0.098 Uiso 1 1 calc R
H39B H -0.0304 0.5013 0.2765 0.098 Uiso 1 1 calc R
H39C H 0.0293 0.5836 0.2646 0.098 Uiso 1 1 calc R
C40 C 0.6140(10) 0.5731(6) 0.2628(6) 0.070(3) Uani 1 1 d .
H40A H 0.7065 0.5430 0.2684 0.104 Uiso 1 1 calc R
H40B H 0.6103 0.6072 0.3051 0.104 Uiso 1 1 calc R
H40C H 0.6152 0.6013 0.2161 0.104 Uiso 1 1 calc R
C41 C 0.3348(7) 0.7356(5) 0.4831(3) 0.0303(15) Uani 1 1 d .
C42 C 0.2041(8) 0.7288(6) 0.5242(4) 0.045(2) Uani 1 1 d .
C43 C 0.2187(8) 0.7392(5) 0.6016(3) 0.0401(18) Uani 1 1 d .
H43 H 0.1325 0.7325 0.6309 0.048 Uiso 1 1 calc R
C44 C 0.3579(8) 0.7591(5) 0.6362(3) 0.0359(16) Uani 1 1 d .
C45 C 0.4855(7) 0.7660(5) 0.5947(3) 0.0335(16) Uani 1 1 d .
H45 H 0.5805 0.7789 0.6191 0.040 Uiso 1 1 calc R
C46 C 0.4771(8) 0.7545(6) 0.5177(4) 0.0414(18) Uani 1 1 d .
C47 C 0.6158(9) 0.7647(7) 0.4732(5) 0.069(3) Uani 1 1 d .
H47A H 0.6025 0.8084 0.4414 0.103 Uiso 1 1 calc R
H47B H 0.6296 0.7212 0.4417 0.103 Uiso 1 1 calc R
H47C H 0.7058 0.7711 0.5073 0.103 Uiso 1 1 calc R
C48 C 0.0543(9) 0.7072(8) 0.4882(5) 0.072(3) Uani 1 1 d .
H48A H -0.0257 0.7133 0.5239 0.108 Uiso 1 1 calc R
H48B H 0.0583 0.6556 0.4724 0.108 Uiso 1 1 calc R
H48C H 0.0315 0.7385 0.4444 0.108 Uiso 1 1 calc R
C49 C 0.8151(19) 0.8180(11) 0.3097(7) 0.106(5) Uani 1 1 d .
H49 H 0.8462 0.8390 0.3566 0.128 Uiso 1 1 calc R
C50 C 0.685(2) 0.8432(8) 0.2688(10) 0.107(5) Uani 1 1 d .
H50 H 0.6260 0.8807 0.2904 0.129 Uiso 1 1 calc R
C51 C 0.6441(13) 0.8205(12) 0.2086(10) 0.102(5) Uani 1 1 d .
H51 H 0.5598 0.8438 0.1829 0.122 Uiso 1 1 calc R
C52 C 0.7139(19) 0.7614(11) 0.1739(6) 0.118(6) Uani 1 1 d .
H52 H 0.6756 0.7416 0.1275 0.142 Uiso 1 1 calc R
C53 C 0.8474(17) 0.7327(8) 0.2132(7) 0.106(5) Uani 1 1 d .
H53 H 0.9026 0.6931 0.1928 0.127 Uiso 1 1 calc R
C54 C 0.8940(11) 0.7628(12) 0.2799(7) 0.112(6) Uani 1 1 d .
H54 H 0.9835 0.7447 0.3058 0.134 Uiso 1 1 calc R
C55 C 0.0952(17) 0.1269(10) 1.0149(9) 0.135(6) Uiso 1 1 d D
H55 H 0.0304 0.1574 1.0424 0.162 Uiso 1 1 calc R
C56 C 0.038(2) 0.0763(10) 0.9642(10) 0.162(7) Uiso 1 1 d D
H56 H -0.0693 0.0707 0.9548 0.195 Uiso 1 1 calc R
C57 C 0.1385(17) 0.0342(11) 0.9277(10) 0.149(6) Uiso 1 1 d D
H57 H 0.1014 -0.0025 0.8936 0.178 Uiso 1 1 calc R
C58 C 0.2908(18) 0.0439(11) 0.9393(10) 0.150(6) Uiso 1 1 d D
H58 H 0.3564 0.0184 0.9075 0.180 Uiso 1 1 calc R
C59 C 0.356(2) 0.0877(12) 0.9933(11) 0.176(8) Uiso 1 1 d D
C60 C 0.2494(16) 0.1311(11) 1.0238(9) 0.135(5) Uiso 1 1 d D
H60 H 0.2880 0.1695 1.0555 0.162 Uiso 1 1 calc R
C61 C 0.298(3) 0.060(2) 0.4617(19) 0.272(14) Uiso 1 1 d D
H94 H 0.2123 0.0851 0.4391 0.326 Uiso 1 1 calc R
C62 C 0.322(4) 0.0153(18) 0.522(2) 0.33(2) Uiso 1 1 d D
H93 H 0.2454 0.0081 0.5565 0.396 Uiso 1 1 calc R
C63 C 0.459(3) -0.0192(14) 0.5307(13) 0.184(8) Uiso 1 1 d D
H92 H 0.4436 -0.0551 0.5682 0.221 Uiso 1 1 calc R
C64 C 0.608(3) -0.029(2) 0.5140(17) 0.249(13) Uiso 1 1 d D
H91 H 0.6905 -0.0583 0.5336 0.299 Uiso 1 1 calc R
C65 C 0.586(4) 0.020(2) 0.457(2) 0.34(2) Uiso 1 1 d D
H90 H 0.6651 0.0299 0.4242 0.412 Uiso 1 1 calc R
C66 C 0.449(2) 0.0551(13) 0.4474(10) 0.150(6) Uiso 1 1 d D
H95 H 0.4674 0.0955 0.4153 0.180 Uiso 1 1 calc R

loop_
_atom_site_aniso_label
_atom_site_aniso_U_11
_atom_site_aniso_U_22
_atom_site_aniso_U_33
_atom_site_aniso_U_23
_atom_site_aniso_U_13
_atom_site_aniso_U_12
O1 0.053(3) 0.031(3) 0.036(2) -0.001(2) -0.001(2) 0.000(2)
O2 0.038(3) 0.043(3) 0.030(2) -0.003(2) 0.0026(19) -0.002(2)
O3 0.041(3) 0.023(3) 0.043(3) -0.002(2) -0.002(2) -0.003(2)
O4 0.037(3) 0.057(4) 0.030(2) -0.005(2) 0.0002(19) -0.007(3)
C1 0.029(3) 0.034(4) 0.035(4) -0.002(3) -0.002(3) -0.002(3)
C2 0.044(4) 0.027(4) 0.032(4) -0.005(3) 0.005(3) 0.000(3)
C3 0.034(4) 0.032(4) 0.032(3) 0.008(3) 0.002(3) -0.001(3)
C4 0.038(4) 0.022(4) 0.032(3) -0.005(3) -0.004(3) 0.005(3)
C5 0.040(4) 0.032(4) 0.034(4) 0.001(3) -0.004(3) 0.000(3)
C6 0.043(4) 0.033(4) 0.026(3) 0.000(3) -0.003(3) 0.005(3)
C7 0.031(4) 0.031(4) 0.049(4) -0.006(3) 0.005(3) 0.004(3)
C8 0.036(4) 0.034(4) 0.035(4) 0.005(3) 0.002(3) 0.003(3)
C9 0.041(4) 0.032(4) 0.034(4) 0.002(3) 0.001(3) 0.010(3)
C10 0.041(4) 0.040(5) 0.029(3) 0.000(3) -0.007(3) 0.005(3)
C11 0.035(4) 0.029(4) 0.032(3) -0.004(3) -0.001(3) -0.005(3)
C12 0.046(4) 0.040(5) 0.027(3) -0.005(3) 0.005(3) -0.002(4)
C13 0.045(4) 0.027(4) 0.045(4) -0.008(3) -0.007(3) -0.001(3)
C14 0.036(4) 0.029(4) 0.027(3) -0.002(3) -0.003(3) 0.009(3)
C15 0.029(3) 0.023(4) 0.032(3) 0.009(3) 0.003(3) 0.004(3)
C16 0.035(4) 0.034(4) 0.028(3) 0.001(3) -0.002(3) 0.003(3)
C17 0.031(4) 0.034(4) 0.045(4) -0.004(3) 0.001(3) 0.002(3)
C18 0.035(4) 0.028(4) 0.043(4) -0.001(3) -0.001(3) -0.001(3)
C19 0.037(4) 0.024(4) 0.056(5) 0.003(3) -0.007(3) -0.008(3)
C20 0.037(4) 0.018(4) 0.039(4) 0.003(3) 0.003(3) 0.009(3)
C21 0.039(4) 0.029(4) 0.051(4) 0.002(3) 0.008(3) 0.006(3)
C22 0.039(4) 0.027(4) 0.062(5) 0.003(4) -0.007(3) -0.002(3)
C23 0.033(4) 0.057(6) 0.131(9) -0.019(6) 0.000(5) -0.008(4)
C24 0.047(5) 0.036(5) 0.114(8) -0.012(5) -0.002(5) 0.000(4)
C25 0.029(3) 0.030(4) 0.030(3) -0.004(3) -0.005(3) 0.006(3)
C26 0.032(4) 0.053(5) 0.029(3) 0.001(3) 0.003(3) -0.004(3)
C27 0.037(4) 0.049(5) 0.037(4) 0.000(4) -0.007(3) -0.002(4)
C28 0.039(4) 0.029(4) 0.024(3) 0.001(3) -0.002(3) -0.004(3)
C29 0.024(3) 0.045(5) 0.035(3) -0.004(3) 0.005(3) -0.005(3)
C30 0.037(4) 0.043(5) 0.032(4) 0.010(3) -0.003(3) -0.007(3)
C31 0.030(4) 0.095(8) 0.046(4) -0.009(5) 0.000(3) -0.001(4)
C32 0.040(4) 0.115(9) 0.039(4) -0.032(5) 0.006(3) 0.011(5)
C33 0.038(4) 0.015(3) 0.032(3) -0.002(3) -0.003(3) -0.002(3)
C34 0.043(4) 0.019(4) 0.053(4) -0.005(3) 0.009(3) -0.004(3)
C35 0.035(4) 0.043(5) 0.053(5) -0.008(4) 0.000(3) 0.000(4)
C36 0.037(4) 0.033(4) 0.025(3) -0.003(3) -0.005(3) -0.005(3)
C37 0.044(4) 0.025(4) 0.043(4) 0.002(3) -0.006(3) 0.001(3)
C38 0.037(4) 0.044(5) 0.038(4) 0.001(3) -0.002(3) 0.014(4)
C39 0.035(4) 0.044(6) 0.119(8) 0.000(5) 0.018(5) 0.006(4)
C40 0.047(5) 0.038(5) 0.126(9) -0.022(5) 0.026(5) -0.006(4)
C41 0.043(4) 0.027(4) 0.021(3) -0.002(3) 0.001(3) 0.000(3)
C42 0.039(4) 0.062(6) 0.034(4) 0.007(4) -0.004(3) -0.011(4)
C43 0.042(4) 0.053(5) 0.025(3) 0.000(3) 0.007(3) -0.010(4)
C44 0.047(4) 0.035(4) 0.026(3) 0.004(3) 0.004(3) -0.002(4)
C45 0.032(3) 0.038(4) 0.029(3) 0.000(3) -0.004(3) -0.002(3)
C46 0.041(4) 0.049(5) 0.034(4) -0.002(3) 0.003(3) 0.001(4)
C47 0.043(5) 0.116(9) 0.048(5) -0.028(5) 0.009(4) -0.013(5)
C48 0.044(5) 0.132(10) 0.041(4) -0.003(5) -0.004(4) -0.015(5)
C49 0.116(11) 0.134(13) 0.071(8) -0.004(9) 0.027(8) -0.068(11)
C50 0.161(15) 0.072(9) 0.096(10) 0.035(8) 0.069(11) 0.051(9)
C51 0.050(6) 0.156(16) 0.100(11) 0.040(11) 0.017(6) 0.019(8)
C52 0.131(11) 0.163(16) 0.056(7) 0.060(9) -0.045(8) -0.080(12)
C53 0.162(13) 0.078(9) 0.083(9) 0.031(7) 0.065(9) 0.024(9)
C54 0.042(5) 0.232(19) 0.062(7) 0.067(10) 0.002(5) 0.021(8)

loop_
_atom_type_symbol
_atom_type_description
_atom_type_scat_dispersion_real
_atom_type_scat_dispersion_imag
_atom_type_scat_source
C C 0.0033 0.0016 'International Tables Vol C Tables 4.2.6.8 and 6.1.1.4'
H H 0.0000 0.0000 'International Tables Vol C Tables 4.2.6.8 and 6.1.1.4'
O O 0.0106 0.0060 'International Tables Vol C Tables 4.2.6.8 and 6.1.1.4'
N N 0.0061 0.0033 'International Tables Vol C Tables 4.2.6.8 and 6.1.1.4'

loop_
_geom_angle_atom_site_label_1
_geom_angle_atom_site_label_2
_geom_angle_atom_site_label_3
_geom_angle
O6 N1 O5 94.5(19)
O6 N1 C59 139(2)
O5 N1 C59 119(2)
C2 C1 C14 118.9(7)
C2 C1 C17 119.5(6)
C14 C1 C17 121.6(6)
C3 C2 C1 124.0(7)
C2 C3 C4 118.9(6)
C2 C3 C25 119.5(6)
C4 C3 C25 121.5(6)
C3 C4 C15 119.1(6)
C3 C4 C5 122.8(6)
C15 C4 C5 118.1(6)
C6 C5 C4 121.0(6)
C5 C6 C7 123.6(7)
C8 C7 C6 124.2(7)
C8 C7 C16 119.0(6)
C6 C7 C16 116.8(6)
C9 C8 C7 121.7(7)
C9 C8 C33 117.2(6)
C7 C8 C33 121.1(6)
C8 C9 C10 120.5(6)
C11 C10 C9 120.0(6)
C11 C10 C41 122.8(7)
C9 C10 C41 117.1(6)
C10 C11 C12 123.5(6)
C10 C11 C16 120.2(6)
C12 C11 C16 116.3(6)
C13 C12 C11 122.8(6)
C12 C13 C14 122.9(7)
C1 C14 C13 123.9(6)
C1 C14 C15 118.7(5)
C13 C14 C15 117.3(6)
C16 C15 C4 119.7(5)
C16 C15 C14 119.9(5)
C4 C15 C14 120.3(5)
C15 C16 C7 120.7(6)
C15 C16 C11 120.7(6)
C7 C16 C11 118.5(6)
C22 C17 C18 119.4(7)
C22 C17 C1 120.1(6)
C18 C17 C1 120.5(6)
C19 C18 C17 118.6(6)
C19 C18 C24 121.3(6)
C17 C18 C24 120.1(7)
C18 C19 C20 122.1(7)
C19 C20 C21 120.4(7)
C19 C20 O1 118.2(6)
C21 C20 O1 121.4(6)
C20 C21 C22 120.2(7)
C21 C22 C17 119.1(7)
C21 C22 C23 120.7(7)
C17 C22 C23 120.1(7)
C30 C25 C26 118.2(6)
C30 C25 C3 122.0(5)
C26 C25 C3 119.7(5)
C27 C26 C25 119.9(6)
C27 C26 C32 119.6(6)
C25 C26 C32 120.2(6)
C28 C27 C26 119.6(6)
C29 C28 O2 122.2(6)
C29 C28 C27 120.4(6)
O2 C28 C27 117.4(5)
C28 C29 C30 119.6(6)
C25 C30 C29 122.2(6)
C25 C30 C31 120.1(6)
C29 C30 C31 117.7(6)
C38 C33 C34 120.4(6)
C38 C33 C8 120.2(6)
C34 C33 C8 119.3(6)
C35 C34 C33 120.2(6)
C35 C34 C40 119.5(7)
C33 C34 C40 120.3(7)
C34 C35 C36 118.9(7)
C37 C36 O3 121.9(6)
C37 C36 C35 120.9(7)
O3 C36 C35 117.2(6)
C36 C37 C38 120.4(7)
C33 C38 C37 119.2(6)
C33 C38 C39 121.5(7)
C37 C38 C39 119.3(7)
C42 C41 C46 121.4(5)
C42 C41 C10 119.2(6)
C46 C41 C10 119.3(6)
C43 C42 C41 118.3(6)
C43 C42 C48 120.0(6)
C41 C42 C48 121.6(6)
C44 C43 C42 120.7(6)
C45 C44 O4 122.1(6)
C45 C44 C43 120.2(6)
O4 C44 C43 117.6(5)
C44 C45 C46 121.0(6)
C45 C46 C41 118.2(6)
C45 C46 C47 120.3(6)
C41 C46 C47 121.5(6)
C54 C49 C50 117.3(12)
C51 C50 C49 124.0(13)
C50 C51 C52 123.3(13)
C51 C52 C53 115.3(12)
C54 C53 C52 119.1(13)
C49 C54 C53 120.8(11)
C60 C55 C56 116.6(18)
C57 C56 C55 117.9(19)
C58 C57 C56 121(2)
C57 C58 C59 124(2)
C58 C59 C60 111(2)
C58 C59 N1 127.1(17)
C60 C59 N1 119.7(18)
C55 C60 C59 128(2)
C62 C61 C66 90(3)
C63 C62 C61 118(3)
C62 C63 C64 152(3)
C63 C64 C65 89(3)
C66 C65 C64 119(3)
C61 C66 C65 150(3)

loop_
_geom_bond_atom_site_label_1
_geom_bond_atom_site_label_2
_geom_bond_distance
O1 C20 1.400(8)
O2 C28 1.377(7)
O3 C36 1.371(8)
O4 C44 1.386(8)
O5 N1 1.269(2)
O6 N1 1.2299(11)
N1 C59 1.41(3)
C1 C2 1.392(9)
C1 C14 1.401(9)
C1 C17 1.480(10)
C2 C3 1.375(10)
C3 C4 1.406(9)
C3 C25 1.492(9)
C4 C15 1.430(9)
C4 C5 1.430(10)
C5 C6 1.340(10)
C6 C7 1.414(9)
C7 C8 1.384(10)
C7 C16 1.432(10)
C8 C9 1.369(9)
C8 C33 1.516(10)
C9 C10 1.423(10)
C10 C11 1.357(10)
C10 C41 1.514(8)
C11 C12 1.433(10)
C11 C16 1.452(9)
C12 C13 1.328(10)
C13 C14 1.425(9)
C14 C15 1.441(9)
C15 C16 1.417(8)
C17 C22 1.398(10)
C17 C18 1.422(10)
C18 C19 1.360(10)
C18 C24 1.500(11)
C19 C20 1.362(10)
C20 C21 1.367(10)
C21 C22 1.398(11)
C22 C23 1.517(11)
C25 C30 1.369(9)
C25 C26 1.408(9)
C26 C27 1.398(9)
C26 C32 1.514(10)
C27 C28 1.393(9)
C28 C29 1.366(9)
C29 C30 1.384(9)
C30 C31 1.557(9)
C33 C38 1.382(10)
C33 C34 1.399(9)
C34 C35 1.381(11)
C34 C40 1.501(11)
C35 C36 1.405(10)
C36 C37 1.362(10)
C37 C38 1.399(11)
C38 C39 1.539(10)
C41 C42 1.400(9)
C41 C46 1.407(10)
C42 C43 1.397(9)
C42 C48 1.487(10)
C43 C44 1.388(10)
C44 C45 1.381(9)
C45 C46 1.393(9)
C46 C47 1.500(10)
C49 C54 1.34(2)
C49 C50 1.40(2)
C50 C51 1.19(2)
C51 C52 1.40(2)
C52 C53 1.43(2)
C53 C54 1.356(19)
C55 C60 1.356(5)
C55 C56 1.368(5)
C56 C57 1.361(5)
C57 C58 1.354(5)
C58 C59 1.354(5)
C59 C60 1.357(5)
C61 C62 1.359(5)
C61 C66 1.362(5)
C62 C63 1.357(5)
C63 C64 1.362(5)
C64 C65 1.364(5)
C65 C66 1.362(5)
